data_1567266
loop_
_publ_author_name
'Udovenko, A. A.'
'Zemnukhova, L. A.'
'Gorbunova, Yu. E.'
'Mikhailov, Yu. N.'
'Davidovich, R. L.'

_publ_section_title
;
 Crystal Structure of Ammonium Undecafluorotriantimonate(III) (NH4)2Sb3F11
;
_journal_issue 1
_journal_name_full 'Russian Journal of Coordination Chemistry'
_journal_page_first 12
_journal_page_last 14
_journal_paper_doi 10.1023/A:1013703518486
_journal_volume 28
_journal_year 2002
_chemical_formula_moiety '2(H4 N), F11 Sb3'
_chemical_formula_sum 'F11 H8 N2 Sb3'
_chemical_formula_weight 610.34
_chemical_name_systematic
;
Ammonium undecafluorotriantimonate(III)
;
_space_group_crystal_system triclinic
_space_group_IT_number 2
_space_group_name_Hall '-P 1'
_space_group_name_H-M_alt 'P -1'
_symmetry_Int_Tables_number 2
_symmetry_space_group_name_H-M 'P -1'
_audit_creation_method 'manually at INEOS RAS'
_cell_angle_alpha 71.06(1)
_cell_angle_beta 89.03(1)
_cell_angle_gamma 63.58(1)
_cell_formula_units_Z 2
_cell_length_a 7.780(2)
_cell_length_b 8.370(2)
_cell_length_c 10.620(1)
_cell_volume 579.1(2)
_diffrn_ambient_temperature 295
_diffrn_radiation_probe x-ray
_diffrn_radiation_type MoK\a
_exptl_crystal_density_diffrn 3.500
_exptl_crystal_F_000 548
_refine_ls_R_factor_gt 0.033
_refine_ls_wR_factor_ref 0.039
_cod_data_source_file R35old.cif
_cod_data_source_block compound_R35old
_cod_original_formula_sum 'H8 F11 N2 Sb3'
_cod_database_code 1567266

loop_
_symmetry_equiv_pos_site_id
_symmetry_equiv_pos_as_xyz
1 x,y,z
2 -x,-y,-z

loop_
_atom_site_label
_atom_site_type_symbol
_atom_site_fract_x
_atom_site_fract_y
_atom_site_fract_z
_atom_site_U_iso_or_equiv
Sb(1) Sb 0.20049(5) 0.49762(5) -0.22668(4) 0.0159(1)
Sb(2) Sb 0.33742(5) 0.10609(5) 0.18894(4) 0.0189(1)
Sb(3) Sb 0.91720(5) -0.10406(5) 0.34929(4) 0.0156(1)
F(1) F 0.1589(7) 0.6748(7) -0.4210(4) 0.035(2)
F(2) F 0.4431(5) 0.3439(6) -0.2753(4) 0.029(1)
F(3) F 0.3178(7) 0.6461(7) -0.1980(5) 0.034(2)
F(4) F 0.3618(7) 0.3238(9) -0.0306(5) 0.047(2)
F(5) F 0.0572(7) 0.232(1) 0.1110(7) 0.058(3)
F(6) F 0.2681(6) 0.3421(5) 0.2145(5) 0.031(1)
F(7) F 0.2398(8) 0.0322(9) 0.3556(5) 0.047(2)
F(8) F 0.5861(5) 0.0241(6) 0.3403(5) 0.030(1)
F(9) F 0.8718(6) -0.3236(5) 0.4020(4) 0.028(1)
F(10) F 0.8358(7) -0.0495(6) 0.1616(4) 0.035(2)
F(11) F 1.1721(6) -0.2739(7) 0.3102(5) 0.037(5)
N(1) N 0.5419(9) 0.6764(9) 0.5469(6) 0.027(2)
N(2) N 0.2635(8) 0.693(1) 0.0609(9) 0.029(2)
H(11) H 0.631 0.686 0.505 0.032
H(12) H 0.617 0.565 0.621 0.032
H(13) H 0.412 0.671 0.541 0.032
H(21) H 0.165 0.770 -0.021 0.032
H(22) H 0.242 0.804 0.104 0.032
H(23) H 0.388 0.685 0.046 0.032
